data_7236506
loop_
_publ_author_name
'Zhou, Jing-Jing'
'Song, Xue-Qin'
'liu, Yuan-Ang'
'Wang, Xiao-Long'

_publ_section_title
;
 Substituent-tuned structure and luminescence sensitizing towards Al3+
 based on phenoxy bridged dinuclear EuIII complexes
;
_journal_issue 41
_journal_name_full 'RSC Advances'
_journal_page_first 25549
_journal_paper_doi 10.1039/C7RA02386C
_journal_volume 7
_journal_year 2017
_chemical_formula_sum 'C42 H51 Eu2 N11 O18'
_chemical_formula_weight 1301.88
_space_group_crystal_system monoclinic
_space_group_IT_number 15
_space_group_name_Hall '-C 2yc'
_space_group_name_H-M_alt 'C 1 2/c 1'
_atom_sites_solution_hydrogens mixed
_audit_creation_method SHELXL-2014/7
_audit_update_record
;
2017-02-26 deposited with the CCDC.
2017-05-01 downloaded from the CCDC.
;
_cell_angle_alpha 90
_cell_angle_beta 118.325(4)
_cell_angle_gamma 90
_cell_formula_units_Z 8
_cell_length_a 28.3358(12)
_cell_length_b 20.1143(7)
_cell_length_c 20.9817(7)
_cell_measurement_reflns_used 6542
_cell_measurement_temperature 293(2)
_cell_measurement_theta_max 28.65540
_cell_measurement_theta_min 3.5650
_cell_volume 10526.8(8)
_computing_structure_refinement 'SHELXL-2014/7 (Sheldrick, 2014)'
_diffrn_ambient_temperature 293(2)
_diffrn_detector_area_resol_mean 16.0733
_diffrn_measured_fraction_theta_full 0.993
_diffrn_measured_fraction_theta_max 0.992
_diffrn_measurement_device_type 'SuperNova, Dual, Cu at zero, Eos'
_diffrn_measurement_method '\w scans'
_diffrn_radiation_type MoK\a
_diffrn_radiation_wavelength 0.71073
_diffrn_reflns_av_R_equivalents 0.0452
_diffrn_reflns_av_unetI/netI 0.0761
_diffrn_reflns_Laue_measured_fraction_full 0.993
_diffrn_reflns_Laue_measured_fraction_max 0.992
_diffrn_reflns_limit_h_max 33
_diffrn_reflns_limit_h_min -34
_diffrn_reflns_limit_k_max 18
_diffrn_reflns_limit_k_min -24
_diffrn_reflns_limit_l_max 24
_diffrn_reflns_limit_l_min -25
_diffrn_reflns_number 21725
_diffrn_reflns_point_group_measured_fraction_full 0.993
_diffrn_reflns_point_group_measured_fraction_max 0.992
_diffrn_reflns_theta_full 25.242
_diffrn_reflns_theta_max 25.997
_diffrn_reflns_theta_min 3.460
_diffrn_source 'SuperNova (Mo) X-ray Source'
_exptl_absorpt_coefficient_mu 2.441
_exptl_absorpt_correction_T_max 1.00000
_exptl_absorpt_correction_T_min 0.60236
_exptl_absorpt_correction_type multi-scan
_exptl_crystal_colour yellow
_exptl_crystal_density_diffrn 1.643
_exptl_crystal_description block
_exptl_crystal_F_000 4530
_exptl_crystal_size_max 0.16
_exptl_crystal_size_mid 0.12
_exptl_crystal_size_min 0.06
_refine_diff_density_max 2.622
_refine_diff_density_min -1.354
_refine_diff_density_rms 0.151
_refine_ls_extinction_method none
_refine_ls_goodness_of_fit_ref 1.053
_refine_ls_hydrogen_treatment constr
_refine_ls_matrix_type full
_refine_ls_number_parameters 672
_refine_ls_number_reflns 10272
_refine_ls_number_restraints 79
_refine_ls_restrained_S_all 1.067
_refine_ls_R_factor_all 0.0780
_refine_ls_R_factor_gt 0.0514
_refine_ls_shift/su_max 0.001
_refine_ls_shift/su_mean 0.000
_refine_ls_structure_factor_coef Fsqd
_refine_ls_weighting_details 'w=1/[\s^2^(Fo^2^)+(0.0587P)^2^+5.5763P] where P=(Fo^2^+2Fc^2^)/3'
_refine_ls_weighting_scheme calc
_refine_ls_wR_factor_gt 0.1221
_refine_ls_wR_factor_ref 0.1388
_reflns_Friedel_coverage 0.000
_reflns_number_gt 7207
_reflns_number_total 10272
_reflns_threshold_expression 'I > 2\s(I)'
_cod_data_source_file c7ra02386c2.cif
_cod_data_source_block t
_cod_original_sg_symbol_H-M 'C 2/c'
_cod_database_code 7236506
_shelx_shelxl_version_number 2014/7
_shelx_space_group_comment
;
The symmetry employed for this shelxl refinement is uniquely defined
by the following loop, which should always be used as a source of
symmetry information in preference to the above space-group names.
They are only intended as comments.
;

loop_
_space_group_symop_operation_xyz
'x, y, z'
'-x, y, -z+1/2'
'x+1/2, y+1/2, z'
'-x+1/2, y+1/2, -z+1/2'
'-x, -y, -z'
'x, -y, z-1/2'
'-x+1/2, -y+1/2, -z'
'x+1/2, -y+1/2, z-1/2'

loop_
_atom_site_label
_atom_site_type_symbol
_atom_site_fract_x
_atom_site_fract_y
_atom_site_fract_z
_atom_site_U_iso_or_equiv
_atom_site_adp_type
_atom_site_occupancy
_atom_site_site_symmetry_order
_atom_site_calc_flag
_atom_site_refinement_flags_posn
_atom_site_refinement_flags_adp
_atom_site_refinement_flags_occupancy
_atom_site_disorder_assembly
_atom_site_disorder_group
C17 C 0.5460(4) 0.8656(6) -0.1239(6) 0.090(3) Uani 1 1 d . U . . .
H17A H 0.5125 0.8893 -0.1517 0.108 Uiso 1 1 calc R U . . .
H17B H 0.5376 0.8200 -0.1180 0.108 Uiso 1 1 calc R U . . .
Eu1 Eu 0.70791(2) 0.97189(2) 0.27324(2) 0.02507(11) Uani 1 1 d . . . . .
Eu2 Eu 0.83791(2) 0.97640(2) 0.27639(2) 0.02572(11) Uani 1 1 d . . . . .
C1 C 0.8205(3) 0.9728(4) 0.4207(4) 0.0372(18) Uani 1 1 d . . . . .
C2 C 0.8579(3) 1.0225(4) 0.4642(5) 0.052(2) Uani 1 1 d . . . . .
H2 H 0.8664 1.0579 0.4430 0.063 Uiso 1 1 calc R U . . .
C3 C 0.8812(3) 1.0167(6) 0.5390(5) 0.065(3) Uani 1 1 d . . . . .
H3 H 0.9057 1.0488 0.5678 0.078 Uiso 1 1 calc R U . . .
C4 C 0.8694(4) 0.9658(6) 0.5716(5) 0.067(3) Uani 1 1 d . . . . .
H4 H 0.8848 0.9642 0.6218 0.080 Uiso 1 1 calc R U . . .
C5 C 0.8345(3) 0.9162(5) 0.5299(4) 0.055(2) Uani 1 1 d . . . . .
H5 H 0.8273 0.8806 0.5523 0.066 Uiso 1 1 calc R U . . .
C6 C 0.8099(3) 0.9195(4) 0.4543(4) 0.0397(18) Uani 1 1 d . . . . .
C7 C 0.7717(3) 0.8677(4) 0.4088(4) 0.0419(19) Uani 1 1 d . . . . .
C8 C 0.7479(3) 0.7494(4) 0.3889(5) 0.061(3) Uani 1 1 d . . . . .
H8A H 0.7107 0.7623 0.3710 0.073 Uiso 1 1 calc R U . . .
H8B H 0.7551 0.7123 0.4217 0.073 Uiso 1 1 calc R U . . .
C9 C 0.7556(3) 0.7270(4) 0.3259(4) 0.053(2) Uani 1 1 d . . . . .
H9A H 0.7936 0.7273 0.3400 0.064 Uiso 1 1 calc R U . . .
H9B H 0.7427 0.6817 0.3131 0.064 Uiso 1 1 calc R U . . .
C10 C 0.7031(3) 0.7481(4) 0.1949(5) 0.047(2) Uani 1 1 d . . . . .
H10 H 0.7059 0.7029 0.1879 0.056 Uiso 1 1 calc R U . . .
C11 C 0.6739(3) 0.7877(4) 0.1333(4) 0.0426(18) Uani 1 1 d . . . . .
C16 C 0.6493(3) 0.7581(4) 0.0642(5) 0.055(2) Uani 1 1 d . . . . .
H16 H 0.6545 0.7129 0.0605 0.066 Uiso 1 1 calc R U . . .
C15 C 0.6185(3) 0.7927(4) 0.0028(4) 0.051(2) Uani 1 1 d . . . . .
H15 H 0.6034 0.7711 -0.0417 0.062 Uiso 1 1 calc R U . . .
C14 C 0.6089(3) 0.8621(4) 0.0060(5) 0.056(2) Uani 1 1 d . . . . .
C13 C 0.6335(3) 0.8917(4) 0.0749(4) 0.058(2) Uani 1 1 d . . . . .
H13 H 0.6280 0.9368 0.0786 0.070 Uiso 1 1 calc R U . . .
C12 C 0.6656(3) 0.8566(4) 0.1377(4) 0.0446(19) Uani 1 1 d . . . . .
C19 C 0.5659(6) 0.9670(6) -0.0537(7) 0.115(3) Uani 1 1 d D U . . .
H19A H 0.5909 0.9871 -0.0079 0.138 Uiso 1 1 calc R U . A 2
H19B H 0.5296 0.9751 -0.0624 0.138 Uiso 1 1 calc R U . A 2
C20 C 0.5747(6) 0.9951(8) -0.1180(8) 0.145(4) Uani 1 1 d D U . B 2
H20A H 0.5413 0.9940 -0.1622 0.217 Uiso 1 1 calc R U . B 2
H20B H 0.6006 0.9681 -0.1233 0.217 Uiso 1 1 calc R U . B 2
H20C H 0.5875 1.0400 -0.1075 0.217 Uiso 1 1 calc R U . B 2
C21 C 0.7258(3) 1.0278(3) 0.1392(4) 0.0346(17) Uani 1 1 d . . . . .
C22 C 0.6872(3) 1.0785(4) 0.1191(4) 0.0355(16) Uani 1 1 d . . . . .
H22 H 0.6766 1.0928 0.1525 0.043 Uiso 1 1 calc R U . . .
C23 C 0.6643(3) 1.1080(4) 0.0508(4) 0.0410(18) Uani 1 1 d . . . . .
H23 H 0.6400 1.1426 0.0399 0.049 Uiso 1 1 calc R U . . .
C24 C 0.6779(3) 1.0858(4) -0.0009(4) 0.0437(19) Uani 1 1 d . . . . .
H24 H 0.6634 1.1056 -0.0463 0.052 Uiso 1 1 calc R U . . .
C25 C 0.7136(3) 1.0333(4) 0.0167(4) 0.0413(19) Uani 1 1 d . . . . .
H25 H 0.7215 1.0169 -0.0185 0.050 Uiso 1 1 calc R U . . .
C26 C 0.7381(3) 1.0040(4) 0.0854(4) 0.0334(16) Uani 1 1 d . . . . .
C27 C 0.7755(3) 0.9495(4) 0.1016(4) 0.0383(17) Uani 1 1 d . . . . .
C29 C 0.7919(3) 0.7911(4) 0.0933(4) 0.049(2) Uani 1 1 d . . . . .
H29A H 0.7534 0.7854 0.0712 0.059 Uiso 1 1 calc R U . . .
H29B H 0.8068 0.7516 0.0830 0.059 Uiso 1 1 calc R U . . .
C30 C 0.8424(3) 0.7506(4) 0.2177(4) 0.0452(19) Uani 1 1 d . . . . .
H30 H 0.8446 0.7099 0.1982 0.054 Uiso 1 1 calc R U . . .
C28 C 0.8041(3) 0.8505(3) 0.0598(4) 0.0433(19) Uani 1 1 d . . . . .
H28A H 0.8406 0.8648 0.0912 0.052 Uiso 1 1 calc R U . . .
H28B H 0.8018 0.8373 0.0139 0.052 Uiso 1 1 calc R U . . .
C31 C 0.8697(3) 0.7567(3) 0.2932(4) 0.0367(17) Uani 1 1 d . . . . .
C32 C 0.9006(3) 0.7037(4) 0.3347(4) 0.050(2) Uani 1 1 d . . . . .
H32 H 0.8994 0.6640 0.3112 0.060 Uiso 1 1 calc R U . . .
C33 C 0.9325(3) 0.7064(4) 0.4076(4) 0.046(2) Uani 1 1 d . . . . .
H33 H 0.9526 0.6696 0.4326 0.056 Uiso 1 1 calc R U . . .
C34 C 0.9348(3) 0.7663(4) 0.4453(4) 0.0372(17) Uani 1 1 d . . . . .
C35 C 0.9014(3) 0.8194(4) 0.4057(4) 0.0359(17) Uani 1 1 d . . . . .
H35 H 0.9007 0.8577 0.4301 0.043 Uiso 1 1 calc R U . . .
C36 C 0.8694(3) 0.8162(4) 0.3307(4) 0.0383(17) Uani 1 1 d . . . . .
C37 C 0.9701(3) 0.8300(4) 0.5594(4) 0.058(2) Uani 1 1 d . . . . .
H37A H 0.9822 0.8170 0.6093 0.070 Uiso 1 1 calc R U . . .
H37B H 0.9341 0.8476 0.5403 0.070 Uiso 1 1 calc R U . . .
C38 C 1.0066(4) 0.8840(5) 0.5575(6) 0.101(4) Uani 1 1 d . . . . .
H38A H 1.0007 0.8895 0.5088 0.151 Uiso 1 1 calc R U . . .
H38B H 1.0433 0.8718 0.5883 0.151 Uiso 1 1 calc R U . . .
H38C H 0.9990 0.9251 0.5742 0.151 Uiso 1 1 calc R U . . .
C39 C 1.0120(3) 0.7225(4) 0.5578(4) 0.057(2) Uani 1 1 d . . . . .
H39A H 1.0434 0.7457 0.5937 0.068 Uiso 1 1 calc R U . . .
H39B H 1.0218 0.7010 0.5243 0.068 Uiso 1 1 calc R U . . .
C40 C 0.9960(4) 0.6707(5) 0.5947(5) 0.072(3) Uani 1 1 d . . . . .
H40A H 0.9674 0.6444 0.5591 0.107 Uiso 1 1 calc R U . . .
H40B H 0.9843 0.6918 0.6258 0.107 Uiso 1 1 calc R U . . .
H40C H 1.0262 0.6425 0.6231 0.107 Uiso 1 1 calc R U . . .
C42 C 0.4096(4) 0.2007(5) 0.7014(4) 0.064(3) Uani 1 1 d . . . . .
H42A H 0.4383 0.1713 0.7079 0.097 Uiso 1 1 calc R U . . .
H42B H 0.3834 0.1766 0.7089 0.097 Uiso 1 1 calc R U . . .
H42C H 0.4236 0.2365 0.7356 0.097 Uiso 1 1 calc R U . . .
C41 C 0.3842(3) 0.2279(4) 0.6269(5) 0.0454(19) Uani 1 1 d . . . . .
N11 N 0.3648(3) 0.2475(4) 0.5700(4) 0.061(2) Uani 1 1 d . . . . .
N1 N 0.7827(3) 0.8057(3) 0.4293(3) 0.0486(17) Uani 1 1 d . . . . .
H1 H 0.8117 0.7973 0.4685 0.058 Uiso 1 1 calc R U . . .
N2 N 0.7266(2) 0.7707(3) 0.2618(4) 0.0476(16) Uani 1 1 d . . . . .
N3 N 0.5761(3) 0.8965(4) -0.0538(4) 0.075(2) Uani 1 1 d D U . . .
N4 N 0.7680(3) 0.9063(3) 0.0474(3) 0.0423(16) Uani 1 1 d . . . . .
H4A H 0.7414 0.9123 0.0049 0.051 Uiso 1 1 calc R U . . .
N5 N 0.8137(2) 0.7976(3) 0.1719(3) 0.0414(15) Uani 1 1 d . . . . .
N6 N 0.9689(2) 0.7716(3) 0.5176(3) 0.0462(16) Uani 1 1 d . . . . .
N7 N 0.5962(3) 0.9880(4) 0.2205(4) 0.061(2) Uani 1 1 d . . . . .
N8 N 0.7183(3) 1.0912(4) 0.3540(3) 0.0545(19) Uani 1 1 d . . . . .
N9 N 0.9496(3) 0.9536(4) 0.3536(5) 0.068(2) Uani 1 1 d . . . . .
N10 N 0.8614(3) 1.1133(3) 0.2657(4) 0.0506(18) Uani 1 1 d . . . . .
O1 O 0.79754(19) 0.9782(2) 0.3475(3) 0.0349(12) Uani 1 1 d . . . . .
O2 O 0.72889(18) 0.8834(3) 0.3516(3) 0.0445(13) Uani 1 1 d . . . . .
O3 O 0.6867(2) 0.8872(3) 0.2009(3) 0.0602(16) Uani 1 1 d . . . . .
H3A H 0.6987 0.8520 0.2316 0.072 Uiso 1 1 d R U . . .
O4 O 0.74880(19) 1.0036(2) 0.2068(2) 0.0352(11) Uani 1 1 d . . . . .
O5 O 0.8133(2) 0.9380(3) 0.1637(3) 0.0437(13) Uani 1 1 d . . . . .
O6 O 0.84011(19) 0.8680(2) 0.2946(2) 0.0381(12) Uani 1 1 d . . . . .
H6 H 0.8066 0.8514 0.2643 0.046 Uiso 1 1 d R U . . .
O7 O 0.6230(2) 1.0231(3) 0.1967(3) 0.0554(16) Uani 1 1 d . . . . .
O8 O 0.6237(2) 0.9457(4) 0.2693(4) 0.077(2) Uani 1 1 d . . . . .
O9 O 0.5485(2) 0.9943(4) 0.1970(4) 0.085(2) Uani 1 1 d . . . . .
O10 O 0.7206(2) 1.0940(2) 0.2951(3) 0.0458(13) Uani 1 1 d . . . . .
O11 O 0.7083(2) 1.0346(3) 0.3720(3) 0.0554(16) Uani 1 1 d . . . . .
O13 O 0.9228(3) 0.9477(4) 0.2848(4) 0.089(2) Uani 1 1 d . . . . .
O14 O 0.9228(2) 0.9732(3) 0.3832(3) 0.0544(15) Uani 1 1 d . . . . .
O15 O 0.9967(2) 0.9398(5) 0.3867(4) 0.108(3) Uani 1 1 d . . . . .
O16 O 0.8491(2) 1.0931(3) 0.3118(3) 0.0521(15) Uani 1 1 d . . . . .
O17 O 0.8596(3) 1.0694(3) 0.2215(4) 0.085(2) Uani 1 1 d . U . . .
O18 O 0.8704(3) 1.1716(3) 0.2595(4) 0.076(2) Uani 1 1 d . . . . .
O12B O 0.7197(11) 1.1319(15) 0.3939(17) 0.067(8) Uani 0.5 1 d . U P . .
O12A O 0.7350(10) 1.1461(15) 0.3930(18) 0.052(6) Uani 0.5 1 d . U P . .
C18 C 0.5780(5) 0.8668(7) -0.1634(6) 0.122(3) Uani 1 1 d . U . . .
H18A H 0.5652 0.9018 -0.1988 0.182 Uiso 1 1 calc R U . . .
H18B H 0.5745 0.8250 -0.1873 0.182 Uiso 1 1 calc R U . . .
H18C H 0.6151 0.8745 -0.1297 0.182 Uiso 1 1 calc R U . . .

loop_
_atom_site_aniso_label
_atom_site_aniso_U_11
_atom_site_aniso_U_22
_atom_site_aniso_U_33
_atom_site_aniso_U_23
_atom_site_aniso_U_13
_atom_site_aniso_U_12
C17 0.080(5) 0.123(6) 0.084(5) 0.016(4) 0.053(4) 0.005(5)
Eu1 0.02446(18) 0.02538(19) 0.0213(2) 0.00651(14) 0.00750(15) 0.00157(14)
Eu2 0.02942(19) 0.02491(19) 0.0249(2) -0.00566(14) 0.01463(16) -0.00238(15)
C1 0.032(4) 0.048(5) 0.030(4) -0.004(4) 0.013(3) 0.008(4)
C2 0.036(4) 0.072(6) 0.047(5) -0.021(5) 0.019(4) -0.006(4)
C3 0.042(5) 0.111(9) 0.035(5) -0.026(5) 0.013(4) 0.007(5)
C4 0.054(5) 0.115(9) 0.018(5) -0.006(5) 0.007(4) 0.023(6)
C5 0.050(5) 0.092(7) 0.027(4) 0.016(5) 0.021(4) 0.022(5)
C6 0.030(4) 0.057(5) 0.028(4) 0.006(4) 0.010(3) 0.016(4)
C7 0.037(4) 0.058(5) 0.032(4) 0.018(4) 0.018(4) 0.014(4)
C8 0.057(5) 0.058(6) 0.075(7) 0.037(5) 0.037(5) 0.017(5)
C9 0.042(4) 0.040(5) 0.071(6) 0.021(5) 0.021(4) -0.001(4)
C10 0.044(4) 0.041(5) 0.056(5) -0.002(4) 0.025(4) -0.006(4)
C11 0.046(4) 0.030(4) 0.051(5) 0.006(4) 0.023(4) -0.001(4)
C16 0.067(6) 0.038(5) 0.062(6) -0.005(5) 0.032(5) -0.004(5)
C15 0.046(5) 0.059(6) 0.042(5) -0.004(4) 0.015(4) -0.001(5)
C14 0.045(5) 0.047(5) 0.059(6) 0.008(5) 0.010(4) -0.014(4)
C13 0.056(5) 0.037(5) 0.048(5) -0.002(4) -0.003(4) -0.010(4)
C12 0.042(4) 0.041(5) 0.031(4) 0.006(4) 0.002(4) -0.008(4)
C19 0.106(6) 0.106(6) 0.102(6) 0.028(5) 0.024(5) -0.005(5)
C20 0.118(6) 0.147(7) 0.126(6) 0.016(6) 0.023(6) 0.005(6)
C21 0.043(4) 0.029(4) 0.038(4) -0.004(3) 0.024(4) -0.004(3)
C22 0.037(4) 0.032(4) 0.032(4) -0.002(3) 0.013(3) 0.000(3)
C23 0.051(4) 0.025(4) 0.042(5) 0.004(3) 0.018(4) 0.011(4)
C24 0.060(5) 0.036(4) 0.030(4) 0.001(4) 0.018(4) -0.001(4)
C25 0.065(5) 0.035(4) 0.033(4) -0.002(3) 0.031(4) 0.003(4)
C26 0.045(4) 0.033(4) 0.022(4) 0.000(3) 0.016(3) -0.002(4)
C27 0.054(5) 0.035(4) 0.031(4) 0.003(4) 0.024(4) -0.001(4)
C29 0.077(6) 0.042(5) 0.029(4) -0.009(4) 0.026(4) -0.005(5)
C30 0.060(5) 0.039(5) 0.043(5) 0.003(4) 0.029(4) 0.000(4)
C28 0.066(5) 0.029(4) 0.045(5) -0.004(4) 0.034(4) 0.009(4)
C31 0.055(5) 0.026(4) 0.029(4) 0.004(3) 0.020(4) 0.006(4)
C32 0.082(6) 0.032(4) 0.038(5) -0.003(4) 0.030(5) 0.007(4)
C33 0.063(5) 0.031(4) 0.047(5) 0.005(4) 0.028(4) 0.017(4)
C34 0.040(4) 0.040(4) 0.031(4) -0.002(4) 0.017(4) -0.002(4)
C35 0.037(4) 0.038(4) 0.027(4) -0.004(3) 0.011(3) 0.006(4)
C36 0.041(4) 0.036(4) 0.043(5) -0.001(4) 0.024(4) -0.004(4)
C37 0.062(5) 0.056(6) 0.039(5) -0.009(4) 0.009(4) -0.003(5)
C38 0.090(8) 0.059(7) 0.104(10) -0.014(7) 0.005(7) -0.030(7)
C39 0.054(5) 0.061(6) 0.045(5) 0.003(5) 0.015(4) 0.008(5)
C40 0.090(7) 0.078(7) 0.050(6) 0.010(5) 0.035(5) 0.021(6)
C42 0.080(6) 0.059(6) 0.055(6) 0.016(5) 0.032(5) 0.003(5)
C41 0.036(4) 0.043(5) 0.049(5) 0.003(4) 0.013(4) -0.004(4)
N11 0.058(4) 0.061(5) 0.056(5) 0.019(4) 0.022(4) 0.010(4)
N1 0.042(4) 0.056(5) 0.045(4) 0.026(4) 0.019(3) 0.015(4)
N2 0.041(3) 0.041(4) 0.051(4) 0.015(4) 0.014(3) -0.003(3)
N3 0.061(5) 0.057(5) 0.058(5) 0.016(4) -0.011(4) -0.007(4)
N4 0.062(4) 0.039(4) 0.031(3) 0.008(3) 0.026(3) 0.011(3)
N5 0.057(4) 0.038(4) 0.026(3) -0.003(3) 0.018(3) -0.003(3)
N6 0.048(4) 0.047(4) 0.037(4) -0.006(3) 0.016(3) 0.003(4)
N7 0.038(4) 0.055(5) 0.070(6) 0.012(4) 0.010(4) 0.004(4)
N8 0.058(4) 0.065(5) 0.027(4) -0.007(4) 0.009(4) 0.016(4)
N9 0.040(4) 0.075(6) 0.089(7) 0.000(5) 0.029(5) -0.010(4)
N10 0.060(4) 0.024(3) 0.080(5) -0.007(4) 0.042(4) -0.004(3)
O1 0.039(3) 0.040(3) 0.030(3) -0.002(2) 0.019(2) -0.002(2)
O2 0.034(3) 0.048(3) 0.040(3) 0.025(3) 0.008(2) 0.008(3)
O3 0.067(4) 0.030(3) 0.053(4) 0.005(3) 0.004(3) 0.000(3)
O4 0.044(3) 0.039(3) 0.025(3) 0.002(2) 0.018(2) -0.003(2)
O5 0.062(3) 0.039(3) 0.027(3) -0.002(2) 0.019(3) 0.002(3)
O6 0.046(3) 0.028(3) 0.031(3) -0.004(2) 0.011(2) 0.002(2)
O7 0.044(3) 0.043(3) 0.062(4) 0.014(3) 0.011(3) 0.003(3)
O8 0.037(3) 0.091(5) 0.095(5) 0.050(4) 0.025(3) 0.012(4)
O9 0.031(3) 0.115(6) 0.090(6) 0.021(5) 0.013(4) 0.006(4)
O10 0.069(4) 0.035(3) 0.038(3) 0.000(2) 0.029(3) 0.008(3)
O11 0.064(4) 0.067(4) 0.046(4) 0.012(3) 0.035(3) 0.020(3)
O13 0.056(4) 0.144(7) 0.075(5) -0.001(5) 0.036(4) 0.007(5)
O14 0.039(3) 0.052(4) 0.056(4) -0.010(3) 0.010(3) -0.001(3)
O15 0.032(3) 0.141(8) 0.134(7) -0.009(6) 0.026(4) 0.019(4)
O16 0.081(4) 0.030(3) 0.064(4) 0.000(3) 0.049(4) 0.001(3)
O17 0.140(5) 0.055(4) 0.105(5) -0.021(4) 0.094(5) -0.024(4)
O18 0.102(5) 0.041(4) 0.111(6) -0.003(4) 0.071(5) -0.014(4)
O12B 0.089(16) 0.062(14) 0.038(9) -0.026(9) 0.020(10) 0.017(11)
O12A 0.063(11) 0.051(11) 0.037(8) -0.013(7) 0.019(8) 0.000(8)
C18 0.107(6) 0.150(7) 0.104(5) 0.029(5) 0.047(5) 0.015(6)

loop_
_atom_type_symbol
_atom_type_description
_atom_type_scat_dispersion_real
_atom_type_scat_dispersion_imag
_atom_type_scat_source
C C 0.0033 0.0016 'International Tables Vol C Tables 4.2.6.8 and 6.1.1.4'
H H 0.0000 0.0000 'International Tables Vol C Tables 4.2.6.8 and 6.1.1.4'
N N 0.0061 0.0033 'International Tables Vol C Tables 4.2.6.8 and 6.1.1.4'
O O 0.0106 0.0060 'International Tables Vol C Tables 4.2.6.8 and 6.1.1.4'
Eu Eu -0.1578 3.6682 'International Tables Vol C Tables 4.2.6.8 and 6.1.1.4'

loop_
_geom_angle_atom_site_label_1
_geom_angle_atom_site_label_2
_geom_angle_atom_site_label_3
_geom_angle
N3 C17 C18 109.7(9)
O3 Eu1 O1 111.91(19)
O3 Eu1 O4 81.05(19)
O1 Eu1 O4 71.12(17)
O3 Eu1 O2 77.5(2)
O1 Eu1 O2 74.18(16)
O4 Eu1 O2 128.13(17)
O3 Eu1 O7 90.7(2)
O1 Eu1 O7 151.19(18)
O4 Eu1 O7 96.29(19)
O2 Eu1 O7 130.30(18)
O3 Eu1 O8 82.1(2)
O1 Eu1 O8 143.67(19)
O4 Eu1 O8 145.2(2)
O2 Eu1 O8 76.79(19)
O7 Eu1 O8 53.7(2)
O3 Eu1 O11 153.6(2)
O1 Eu1 O11 80.46(18)
O4 Eu1 O11 125.38(19)
O2 Eu1 O11 84.07(19)
O7 Eu1 O11 86.9(2)
O8 Eu1 O11 75.2(2)
O3 Eu1 O10 150.55(18)
O1 Eu1 O10 78.51(17)
O4 Eu1 O10 76.51(16)
O2 Eu1 O10 131.64(17)
O7 Eu1 O10 73.29(18)
O8 Eu1 O10 106.0(2)
O11 Eu1 O10 52.25(17)
O6 Eu2 O5 79.23(17)
O6 Eu2 O1 83.34(16)
O5 Eu2 O1 133.71(18)
O6 Eu2 O4 106.04(18)
O5 Eu2 O4 73.51(17)
O1 Eu2 O4 70.75(16)
O6 Eu2 O14 82.99(18)
O5 Eu2 O14 130.33(19)
O1 Eu2 O14 88.87(19)
O4 Eu2 O14 156.12(18)
O6 Eu2 O13 78.7(2)
O5 Eu2 O13 78.2(2)
O1 Eu2 O13 139.1(2)
O4 Eu2 O13 149.7(2)
O14 Eu2 O13 52.8(2)
O6 Eu2 O17 148.33(18)
O5 Eu2 O17 77.8(2)
O1 Eu2 O17 128.33(19)
O4 Eu2 O17 88.0(2)
O14 Eu2 O17 95.6(2)
O13 Eu2 O17 75.5(3)
O6 Eu2 O16 155.35(18)
O5 Eu2 O16 125.38(18)
O1 Eu2 O16 79.46(17)
O4 Eu2 O16 84.81(19)
O14 Eu2 O16 79.16(19)
O13 Eu2 O16 103.2(2)
O17 Eu2 O16 51.40(18)
O1 C1 C6 122.1(7)
O1 C1 C2 118.7(7)
C6 C1 C2 119.2(7)
C3 C2 C1 118.3(9)
C4 C3 C2 122.3(9)
C3 C4 C5 119.9(8)
C4 C5 C6 120.2(9)
C1 C6 C5 120.0(8)
C1 C6 C7 118.9(6)
C5 C6 C7 121.1(7)
O2 C7 N1 121.1(8)
O2 C7 C6 120.8(7)
N1 C7 C6 118.1(7)
N1 C8 C9 113.5(6)
N2 C9 C8 111.5(7)
N2 C10 C11 124.4(8)
C10 C11 C16 119.7(8)
C10 C11 C12 122.6(8)
C16 C11 C12 117.6(7)
C15 C16 C11 122.8(8)
C16 C15 C14 120.5(8)
N3 C14 C13 121.8(9)
N3 C14 C15 121.3(9)
C13 C14 C15 116.7(8)
C12 C13 C14 122.8(8)
O3 C12 C13 119.7(8)
O3 C12 C11 120.8(7)
C13 C12 C11 119.5(8)
N3 C19 C20 103.6(11)
O4 C21 C22 120.0(6)
O4 C21 C26 122.7(6)
C22 C21 C26 117.3(7)
C23 C22 C21 122.2(6)
C24 C23 C22 120.0(7)
C23 C24 C25 118.5(7)
C24 C25 C26 122.7(6)
C25 C26 C21 119.2(7)
C25 C26 C27 120.8(6)
C21 C26 C27 120.0(6)
O5 C27 N4 117.9(7)
O5 C27 C26 123.5(6)
N4 C27 C26 118.6(7)
N5 C29 C28 112.8(6)
N5 C30 C31 125.5(7)
N4 C28 C29 113.5(6)
C32 C31 C30 119.1(7)
C32 C31 C36 117.5(6)
C30 C31 C36 123.3(7)
C33 C32 C31 123.9(7)
C32 C33 C34 119.3(7)
N6 C34 C35 121.4(7)
N6 C34 C33 120.4(7)
C35 C34 C33 118.2(7)
C36 C35 C34 121.7(7)
O6 C36 C35 120.3(6)
O6 C36 C31 120.6(6)
C35 C36 C31 119.1(7)
N6 C37 C38 112.6(7)
N6 C39 C40 112.9(7)
N11 C41 C42 178.9(10)
C7 N1 C8 123.5(7)
C10 N2 C9 123.0(7)
C14 N3 C17 122.8(9)
C14 N3 C19 123.5(9)
C17 N3 C19 113.6(9)
C27 N4 C28 121.6(6)
C30 N5 C29 122.8(6)
C34 N6 C37 122.3(7)
C34 N6 C39 122.6(6)
C37 N6 C39 114.7(6)
O9 N7 O8 122.6(8)
O9 N7 O7 122.2(8)
O8 N7 O7 115.2(6)
O12B N8 O10 132.3(17)
O12B N8 O11 110.8(16)
O10 N8 O11 116.7(7)
O12B N8 O12A 23(2)
O10 N8 O12A 113.4(15)
O11 N8 O12A 129.0(14)
O15 N9 O14 123.5(10)
O15 N9 O13 122.1(9)
O14 N9 O13 114.4(7)
O18 N10 O16 123.2(7)
O18 N10 O17 122.1(7)
O16 N10 O17 114.4(6)
C1 O1 Eu1 123.5(4)
C1 O1 Eu2 128.4(4)
Eu1 O1 Eu2 107.30(19)
C7 O2 Eu1 132.1(5)
C12 O3 Eu1 155.9(5)
C21 O4 Eu1 127.9(4)
C21 O4 Eu2 126.4(4)
Eu1 O4 Eu2 105.51(18)
C27 O5 Eu2 135.4(5)
C36 O6 Eu2 146.5(4)
N7 O7 Eu1 95.3(4)
N7 O8 Eu1 95.8(5)
N8 O10 Eu1 93.8(5)
N8 O11 Eu1 97.1(4)
N9 O13 Eu2 95.8(5)
N9 O14 Eu2 96.9(5)
N10 O16 Eu2 97.0(4)
N10 O17 Eu2 97.0(4)

loop_
_geom_bond_atom_site_label_1
_geom_bond_atom_site_label_2
_geom_bond_distance
C17 N3 1.445(12)
C17 C18 1.493(13)
Eu1 O3 2.169(6)
Eu1 O1 2.267(5)
Eu1 O4 2.286(4)
Eu1 O2 2.302(5)
Eu1 O7 2.400(5)
Eu1 O8 2.406(5)
Eu1 O11 2.423(5)
Eu1 O10 2.492(5)
Eu2 O6 2.210(5)
Eu2 O5 2.260(5)
Eu2 O1 2.270(4)
Eu2 O4 2.304(5)
Eu2 O14 2.387(5)
Eu2 O13 2.396(6)
Eu2 O17 2.423(6)
Eu2 O16 2.437(5)
C1 O1 1.359(8)
C1 C6 1.394(10)
C1 C2 1.427(10)
C2 C3 1.390(11)
C3 C4 1.357(13)
C4 C5 1.386(13)
C5 C6 1.400(9)
C6 C7 1.480(11)
C7 O2 1.276(8)
C7 N1 1.308(9)
C8 N1 1.477(11)
C8 C9 1.508(11)
C9 N2 1.485(9)
C10 N2 1.317(9)
C10 C11 1.404(10)
C11 C16 1.409(11)
C11 C12 1.415(11)
C16 C15 1.356(11)
C15 C14 1.431(11)
C14 N3 1.345(10)
C14 C13 1.405(11)
C13 C12 1.388(10)
C12 O3 1.320(9)
C19 N3 1.448(12)
C19 C20 1.588(13)
C21 O4 1.341(8)
C21 C22 1.405(9)
C21 C26 1.414(9)
C22 C23 1.395(9)
C23 C24 1.385(9)
C24 C25 1.384(10)
C25 C26 1.399(10)
C26 C27 1.448(10)
C27 O5 1.254(8)
C27 N4 1.365(9)
C29 N5 1.467(8)
C29 C28 1.505(10)
C30 N5 1.318(9)
C30 C31 1.401(10)
C28 N4 1.457(8)
C31 C32 1.391(10)
C31 C36 1.435(10)
C32 C33 1.358(10)
C33 C34 1.425(10)
C34 N6 1.362(9)
C34 C35 1.407(9)
C35 C36 1.396(9)
C36 O6 1.322(8)
C37 N6 1.458(10)
C37 C38 1.513(12)
C39 N6 1.484(10)
C39 C40 1.492(12)
C42 C41 1.481(11)
C41 N11 1.124(9)
N7 O9 1.205(8)
N7 O8 1.272(9)
N7 O7 1.298(9)
N8 O12B 1.16(3)
N8 O10 1.271(7)
N8 O11 1.273(9)
N8 O12A 1.32(3)
N9 O15 1.208(9)
N9 O14 1.254(9)
N9 O13 1.278(10)
N10 O18 1.220(8)
N10 O16 1.243(7)
N10 O17 1.264(8)

loop_
_platon_squeeze_void_nr
_platon_squeeze_void_average_x
_platon_squeeze_void_average_y
_platon_squeeze_void_average_z
_platon_squeeze_void_volume
_platon_squeeze_void_count_electrons
_platon_squeeze_void_content
1 0.000 0.096 0.250 81 17 ' '
2 0.000 -0.096 0.750 80 17 ' '
3 0.000 0.182 0.750 132 19 ' '
4 0.500 0.320 0.250 132 19 ' '
5 0.500 0.404 0.750 80 17 ' '
6 0.500 0.599 0.250 80 17 ' '
7 0.500 0.682 0.750 132 19 ' '
8 0.000 0.818 0.250 131 19 ' '
